data_7203798
loop_
_publ_author_name
'Trivedi, Darshak R.'
'Ballabh, Amar'
'Dastidar, Parthasarathi'

_publ_section_title
;
 Facile preparation and structure--property correlation of low
 molecular mass organic gelators derived from simple organic salts
;
_journal_issue 26
_journal_name_full 'Journal of Materials Chemistry'
_journal_page_first 2606
_journal_paper_doi 10.1039/b504969e
_journal_volume 15
_journal_year 2005
_chemical_formula_sum 'C20 H31 N O2'
_chemical_formula_weight 317.46
_chemical_name_systematic
;
?
;
_space_group_IT_number 2
_symmetry_cell_setting triclinic
_symmetry_space_group_name_Hall '-P 1'
_symmetry_space_group_name_H-M 'P -1'
_atom_sites_solution_hydrogens geom
_atom_sites_solution_primary direct
_atom_sites_solution_secondary difmap
_audit_creation_method SHELXL-97
_cell_angle_alpha 101.767(2)
_cell_angle_beta 113.837(2)
_cell_angle_gamma 90.137(2)
_cell_formula_units_Z 2
_cell_length_a 9.2246(10)
_cell_length_b 10.5910(12)
_cell_length_c 10.7338(11)
_cell_measurement_temperature 293(2)
_cell_volume 934.84(18)
_computing_cell_refinement 'BRUKER AXS SMART 3'
_computing_data_collection 'BRUKER AXS SMART 3'
_computing_data_reduction 'BRUKER AXS SMART 3'
_computing_molecular_graphics 'PLATON, MERCURY 1.2'
_computing_structure_refinement 'SHELXL-97 (Sheldrick, 1997)'
_computing_structure_solution 'SHELXS-97 (Sheldrick, 1990)'
_diffrn_ambient_temperature 293(2)
_diffrn_detector_area_resol_mean 0.3
_diffrn_measured_fraction_theta_full 0.990
_diffrn_measured_fraction_theta_max 0.990
_diffrn_measurement_device_type 'BRUKER SMART CCD AREA DETECTOR'
_diffrn_measurement_method PHI-OMEGA
_diffrn_radiation_monochromator graphite
_diffrn_radiation_source 'fine-focus sealed tube'
_diffrn_radiation_type MoK\a
_diffrn_radiation_wavelength 0.71073
_diffrn_reflns_av_R_equivalents 0.0143
_diffrn_reflns_av_sigmaI/netI 0.0227
_diffrn_reflns_limit_h_max 9
_diffrn_reflns_limit_h_min -9
_diffrn_reflns_limit_k_max 9
_diffrn_reflns_limit_k_min -11
_diffrn_reflns_limit_l_max 10
_diffrn_reflns_limit_l_min -11
_diffrn_reflns_number 3755
_diffrn_reflns_theta_full 22.50
_diffrn_reflns_theta_max 22.50
_diffrn_reflns_theta_min 2.13
_diffrn_standards_decay_% '<10 %'
_exptl_absorpt_coefficient_mu 0.071
_exptl_absorpt_correction_type SADABS
_exptl_crystal_colour COLOURLESS
_exptl_crystal_density_diffrn 1.128
_exptl_crystal_density_method 'not measured'
_exptl_crystal_description PLATE
_exptl_crystal_F_000 348
_exptl_crystal_size_max 0.358mm
_exptl_crystal_size_mid 0.458mm
_exptl_crystal_size_min 0.289mm
_refine_diff_density_max 0.115
_refine_diff_density_min -0.126
_refine_diff_density_rms 0.025
_refine_ls_extinction_method none
_refine_ls_goodness_of_fit_ref 1.037
_refine_ls_hydrogen_treatment mixed
_refine_ls_matrix_type full
_refine_ls_number_parameters 217
_refine_ls_number_reflns 2422
_refine_ls_number_restraints 0
_refine_ls_restrained_S_all 1.037
_refine_ls_R_factor_all 0.0418
_refine_ls_R_factor_gt 0.0383
_refine_ls_shift/su_max 0.000
_refine_ls_shift/su_mean 0.000
_refine_ls_structure_factor_coef Fsqd
_refine_ls_weighting_details 'w=1/[\s^2^(Fo^2^)+(0.0619P)^2^+0.1554P] where P=(Fo^2^+2Fc^2^)/3'
_refine_ls_weighting_scheme calc
_refine_ls_wR_factor_gt 0.1063
_refine_ls_wR_factor_ref 0.1104
_reflns_number_gt 2186
_reflns_number_total 2422
_reflns_threshold_expression >2sigma(I)
_cod_data_source_file b504969e.txt
_cod_data_source_block dt0944
_cod_depositor_comments
;
The following automatic conversions were performed:
'_symmetry_cell_setting' value 'TRICLINIC' changed to 'triclinic'
according to '/home/saulius/struct/CIF-dictionaries/cif_core.dic'
dictionary named 'cif_core.dic' version 2.4.1 from 2010-06-29.

Automatic conversion script
Id: cif_fix_enum 1527 2010-12-29 10:47:43Z saulius 

The following automatic conversions were performed:

'_refine_ls_weighting_scheme' value 'calc
w=1/[\s^2^(Fo^2^)+(0.0619P)^2^+0.1554P] where P=(Fo^2^+2Fc^2^)/3' was
changed to 'calc'. New tag '_refine_ls_weighting_details' was
created. The value of the new tag was set to
'w=1/[\s^2^(Fo^2^)+(0.0619P)^2^+0.1554P] where P=(Fo^2^+2Fc^2^)/3'.

Automatic conversion script
Id: cif_fix_values 3143 2015-03-26 13:38:13Z robertas 
;
_cod_database_code 7203798

loop_
_symmetry_equiv_pos_as_xyz
'x, y, z'
'-x, -y, -z'

loop_
_atom_site_label
_atom_site_type_symbol
_atom_site_fract_x
_atom_site_fract_y
_atom_site_fract_z
_atom_site_U_iso_or_equiv
_atom_site_adp_type
_atom_site_occupancy
_atom_site_calc_flag
_atom_site_refinement_flags
_atom_site_disorder_assembly
_atom_site_disorder_group
N2 N 0.12194(15) 0.95330(11) 0.36139(13) 0.0443(3) Uani 1 d . . .
O1 O 0.27134(15) 0.13059(12) 0.60366(11) 0.0740(4) Uani 1 d . . .
O2 O 0.20288(12) 0.08438(12) 0.76607(12) 0.0700(4) Uani 1 d . . .
C1 C 0.29117(17) 0.14056(14) 0.72770(15) 0.0499(4) Uani 1 d . . .
C2 C 0.43469(16) 0.22528(13) 0.83945(13) 0.0442(4) Uani 1 d . . .
C3 C 0.49028(18) 0.34161(14) 0.82467(16) 0.0545(4) Uani 1 d . . .
C4 C 0.4070(2) 0.39604(19) 0.6971(2) 0.0833(6) Uani 1 d . . .
H4C H 0.4475 0.4847 0.7163 0.125 Uiso 1 calc R . .
H4A H 0.2947 0.3915 0.6734 0.125 Uiso 1 calc R . .
H4B H 0.4257 0.3466 0.6204 0.125 Uiso 1 calc R . .
C5 C 0.6247(2) 0.41023(19) 0.9347(2) 0.0769(5) Uani 1 d . . .
H5 H 0.6618 0.4892 0.9280 0.092 Uiso 1 calc R . .
C6 C 0.7044(2) 0.3648(3) 1.0530(2) 0.0901(7) Uani 1 d . . .
H6 H 0.7961 0.4118 1.1239 0.108 Uiso 1 calc R . .
C7 C 0.6499(2) 0.2511(2) 1.06717(18) 0.0834(6) Uani 1 d . . .
H7 H 0.7037 0.2199 1.1472 0.100 Uiso 1 calc R . .
C8 C 0.51436(19) 0.18366(17) 0.96163(15) 0.0604(4) Uani 1 d . . .
H8 H 0.4748 0.1077 0.9725 0.073 Uiso 1 calc R . .
C1A C 0.17749(17) 0.82334(13) 0.38294(15) 0.0487(4) Uani 1 d . . .
H1A1 H 0.2935 0.8294 0.4155 0.058 Uiso 1 calc R . .
C2A C 0.1354(2) 0.79008(14) 0.49594(15) 0.0571(4) Uani 1 d . . .
H2A2 H 0.0215 0.7912 0.4684 0.068 Uiso 1 calc R . .
H2A1 H 0.1889 0.8550 0.5821 0.068 Uiso 1 calc R . .
C3A C 0.1840(2) 0.65739(16) 0.52101(18) 0.0699(5) Uani 1 d . . .
H3A1 H 0.2990 0.6587 0.5572 0.084 Uiso 1 calc R . .
H3A2 H 0.1512 0.6370 0.5904 0.084 Uiso 1 calc R . .
C4A C 0.1094(2) 0.55437(16) 0.38786(19) 0.0713(5) Uani 1 d . . .
H4A2 H -0.0053 0.5468 0.3569 0.086 Uiso 1 calc R . .
H4A1 H 0.1471 0.4716 0.4054 0.086 Uiso 1 calc R . .
C5A C 0.1505(3) 0.58695(16) 0.2744(2) 0.0756(5) Uani 1 d . . .
H5A1 H 0.0954 0.5222 0.1884 0.091 Uiso 1 calc R . .
H5A2 H 0.2640 0.5841 0.3010 0.091 Uiso 1 calc R . .
C6A C 0.1049(2) 0.71996(14) 0.24859(17) 0.0639(5) Uani 1 d . . .
H6A2 H 0.1414 0.7399 0.1812 0.077 Uiso 1 calc R . .
H6A1 H -0.0101 0.7196 0.2096 0.077 Uiso 1 calc R . .
C1B C 0.16610(17) 1.01255(13) 0.26435(14) 0.0471(4) Uani 1 d . . .
H1B1 H 0.1274 0.9514 0.1733 0.056 Uiso 1 calc R . .
C2B C 0.08215(19) 1.13438(16) 0.24579(18) 0.0609(4) Uani 1 d . . .
H2B1 H 0.1128 1.1932 0.3362 0.073 Uiso 1 calc R . .
H2B2 H -0.0320 1.1125 0.2063 0.073 Uiso 1 calc R . .
C3B C 0.1239(2) 1.20101(17) 0.15024(19) 0.0731(5) Uani 1 d . . .
H3B1 H 0.0834 1.1455 0.0572 0.088 Uiso 1 calc R . .
H3B2 H 0.0731 1.2809 0.1440 0.088 Uiso 1 calc R . .
C4B C 0.3012(2) 1.23079(17) 0.2031(2) 0.0756(5) Uani 1 d . . .
H4B1 H 0.3405 1.2936 0.2917 0.091 Uiso 1 calc R . .
H4B2 H 0.3243 1.2683 0.1371 0.091 Uiso 1 calc R . .
C5B C 0.3842(2) 1.10923(18) 0.2217(2) 0.0768(5) Uani 1 d . . .
H5B1 H 0.4984 1.1312 0.2608 0.092 Uiso 1 calc R . .
H5B2 H 0.3534 1.0507 0.1311 0.092 Uiso 1 calc R . .
C6B C 0.34424(19) 1.04059(17) 0.31740(18) 0.0624(4) Uani 1 d . . .
H6B2 H 0.3940 0.9600 0.3213 0.075 Uiso 1 calc R . .
H6B1 H 0.3861 1.0947 0.4112 0.075 Uiso 1 calc R . .
H2N1 H 0.006(2) 0.9423(15) 0.3211(16) 0.065(5) Uiso 1 d . . .
H2N2 H 0.165(2) 1.0122(17) 0.4517(19) 0.065(5) Uiso 1 d . . .

loop_
_atom_site_aniso_label
_atom_site_aniso_U_11
_atom_site_aniso_U_22
_atom_site_aniso_U_33
_atom_site_aniso_U_23
_atom_site_aniso_U_13
_atom_site_aniso_U_12
N2 0.0448(8) 0.0419(7) 0.0432(7) 0.0089(6) 0.0155(6) -0.0033(5)
O1 0.0829(8) 0.0758(8) 0.0462(7) -0.0022(5) 0.0173(6) -0.0225(6)
O2 0.0508(7) 0.0814(8) 0.0734(8) 0.0218(6) 0.0192(6) -0.0155(6)
C1 0.0469(8) 0.0467(8) 0.0509(9) 0.0091(7) 0.0158(7) 0.0000(7)
C2 0.0408(8) 0.0475(8) 0.0423(8) 0.0046(6) 0.0179(6) 0.0005(6)
C3 0.0523(9) 0.0513(9) 0.0596(9) 0.0052(7) 0.0262(8) -0.0044(7)
C4 0.0903(14) 0.0680(11) 0.0937(14) 0.0354(10) 0.0320(11) -0.0027(10)
C5 0.0700(12) 0.0709(12) 0.0812(13) -0.0103(10) 0.0359(11) -0.0255(9)
C6 0.0539(11) 0.1267(19) 0.0594(12) -0.0199(12) 0.0122(9) -0.0228(11)
C7 0.0630(12) 0.1241(18) 0.0479(10) 0.0132(10) 0.0106(9) 0.0055(12)
C8 0.0590(10) 0.0730(11) 0.0485(9) 0.0149(8) 0.0207(8) 0.0043(8)
C1A 0.0468(8) 0.0437(8) 0.0551(9) 0.0152(6) 0.0187(7) 0.0006(6)
C2A 0.0690(10) 0.0512(9) 0.0472(9) 0.0124(7) 0.0196(8) -0.0042(7)
C3A 0.0829(12) 0.0581(10) 0.0651(11) 0.0251(8) 0.0217(9) -0.0042(9)
C4A 0.0878(13) 0.0470(9) 0.0820(12) 0.0187(8) 0.0358(10) -0.0004(8)
C5A 0.1038(14) 0.0468(9) 0.0862(13) 0.0113(9) 0.0509(11) 0.0053(9)
C6A 0.0902(12) 0.0482(9) 0.0583(10) 0.0093(7) 0.0370(9) 0.0021(8)
C1B 0.0545(9) 0.0443(8) 0.0393(7) 0.0085(6) 0.0167(6) -0.0049(6)
C2B 0.0536(9) 0.0574(10) 0.0740(11) 0.0263(8) 0.0233(8) 0.0037(7)
C3B 0.0873(13) 0.0576(10) 0.0770(12) 0.0314(9) 0.0289(10) 0.0062(9)
C4B 0.0958(14) 0.0594(10) 0.0888(13) 0.0221(9) 0.0528(11) -0.0066(9)
C5B 0.0801(13) 0.0776(12) 0.0989(14) 0.0339(10) 0.0568(11) 0.0067(10)
C6B 0.0563(10) 0.0695(10) 0.0733(11) 0.0268(8) 0.0337(8) 0.0066(8)

loop_
_atom_type_symbol
_atom_type_description
_atom_type_scat_dispersion_real
_atom_type_scat_dispersion_imag
_atom_type_scat_source
C C 0.0033 0.0016 'International Tables Vol C Tables 4.2.6.8 and 6.1.1.4'
H H 0.0000 0.0000 'International Tables Vol C Tables 4.2.6.8 and 6.1.1.4'
N N 0.0061 0.0033 'International Tables Vol C Tables 4.2.6.8 and 6.1.1.4'
O O 0.0106 0.0060 'International Tables Vol C Tables 4.2.6.8 and 6.1.1.4'

loop_
_geom_angle_atom_site_label_1
_geom_angle_atom_site_label_2
_geom_angle_atom_site_label_3
_geom_angle
_geom_angle_site_symmetry_1
_geom_angle_site_symmetry_3
_geom_angle_publ_flag
C1A N2 C1B 117.51(11) . . ?
C1A N2 H2N1 106.6(9) . . ?
C1B N2 H2N1 106.1(9) . . ?
C1A N2 H2N2 107.1(9) . . ?
C1B N2 H2N2 107.7(10) . . ?
H2N1 N2 H2N2 111.9(14) . . ?
O2 C1 O1 125.14(14) . . ?
O2 C1 C2 117.58(13) . . ?
O1 C1 C2 117.27(13) . . ?
C8 C2 C3 119.29(14) . . ?
C8 C2 C1 117.46(13) . . ?
C3 C2 C1 123.26(13) . . ?
C5 C3 C2 117.75(15) . . ?
C5 C3 C4 119.65(16) . . ?
C2 C3 C4 122.57(14) . . ?
C3 C4 H4C 109.5 . . ?
C3 C4 H4A 109.5 . . ?
H4C C4 H4A 109.5 . . ?
C3 C4 H4B 109.5 . . ?
H4C C4 H4B 109.5 . . ?
H4A C4 H4B 109.5 . . ?
C6 C5 C3 121.81(18) . . ?
C6 C5 H5 119.1 . . ?
C3 C5 H5 119.1 . . ?
C7 C6 C5 120.28(17) . . ?
C7 C6 H6 119.9 . . ?
C5 C6 H6 119.9 . . ?
C6 C7 C8 118.92(18) . . ?
C6 C7 H7 120.5 . . ?
C8 C7 H7 120.5 . . ?
C7 C8 C2 121.89(17) . . ?
C7 C8 H8 119.1 . . ?
C2 C8 H8 119.1 . . ?
N2 C1A C6A 111.62(12) . . ?
N2 C1A C2A 108.13(12) . . ?
C6A C1A C2A 111.31(12) . . ?
N2 C1A H1A1 108.6 . . ?
C6A C1A H1A1 108.6 . . ?
C2A C1A H1A1 108.6 . . ?
C1A C2A C3A 111.25(13) . . ?
C1A C2A H2A2 109.4 . . ?
C3A C2A H2A2 109.4 . . ?
C1A C2A H2A1 109.4 . . ?
C3A C2A H2A1 109.4 . . ?
H2A2 C2A H2A1 108.0 . . ?
C4A C3A C2A 111.07(13) . . ?
C4A C3A H3A1 109.4 . . ?
C2A C3A H3A1 109.4 . . ?
C4A C3A H3A2 109.4 . . ?
C2A C3A H3A2 109.4 . . ?
H3A1 C3A H3A2 108.0 . . ?
C3A C4A C5A 110.92(14) . . ?
C3A C4A H4A2 109.5 . . ?
C5A C4A H4A2 109.5 . . ?
C3A C4A H4A1 109.5 . . ?
C5A C4A H4A1 109.5 . . ?
H4A2 C4A H4A1 108.0 . . ?
C4A C5A C6A 112.21(14) . . ?
C4A C5A H5A1 109.2 . . ?
C6A C5A H5A1 109.2 . . ?
C4A C5A H5A2 109.2 . . ?
C6A C5A H5A2 109.2 . . ?
H5A1 C5A H5A2 107.9 . . ?
C1A C6A C5A 111.07(14) . . ?
C1A C6A H6A2 109.4 . . ?
C5A C6A H6A2 109.4 . . ?
C1A C6A H6A1 109.4 . . ?
C5A C6A H6A1 109.4 . . ?
H6A2 C6A H6A1 108.0 . . ?
N2 C1B C6B 111.95(11) . . ?
N2 C1B C2B 108.17(12) . . ?
C6B C1B C2B 111.40(12) . . ?
N2 C1B H1B1 108.4 . . ?
C6B C1B H1B1 108.4 . . ?
C2B C1B H1B1 108.4 . . ?
C1B C2B C3B 111.02(14) . . ?
C1B C2B H2B1 109.4 . . ?
C3B C2B H2B1 109.4 . . ?
C1B C2B H2B2 109.4 . . ?
C3B C2B H2B2 109.4 . . ?
H2B1 C2B H2B2 108.0 . . ?
C4B C3B C2B 111.56(14) . . ?
C4B C3B H3B1 109.3 . . ?
C2B C3B H3B1 109.3 . . ?
C4B C3B H3B2 109.3 . . ?
C2B C3B H3B2 109.3 . . ?
H3B1 C3B H3B2 108.0 . . ?
C3B C4B C5B 110.44(15) . . ?
C3B C4B H4B1 109.6 . . ?
C5B C4B H4B1 109.6 . . ?
C3B C4B H4B2 109.6 . . ?
C5B C4B H4B2 109.6 . . ?
H4B1 C4B H4B2 108.1 . . ?
C4B C5B C6B 112.24(15) . . ?
C4B C5B H5B1 109.2 . . ?
C6B C5B H5B1 109.2 . . ?
C4B C5B H5B2 109.2 . . ?
C6B C5B H5B2 109.2 . . ?
H5B1 C5B H5B2 107.9 . . ?
C1B C6B C5B 110.54(13) . . ?
C1B C6B H6B2 109.5 . . ?
C5B C6B H6B2 109.5 . . ?
C1B C6B H6B1 109.5 . . ?
C5B C6B H6B1 109.5 . . ?
H6B2 C6B H6B1 108.1 . . ?

loop_
_geom_bond_atom_site_label_1
_geom_bond_atom_site_label_2
_geom_bond_distance
_geom_bond_site_symmetry_2
_geom_bond_publ_flag
N2 C1A 1.4993(18) . ?
N2 C1B 1.5010(17) . ?
N2 H2N1 0.977(18) . ?
N2 H2N2 0.963(18) . ?
O1 C1 1.2501(18) . ?
O2 C1 1.2472(18) . ?
C1 C2 1.506(2) . ?
C2 C8 1.383(2) . ?
C2 C3 1.396(2) . ?
C3 C5 1.386(2) . ?
C3 C4 1.507(2) . ?
C4 H4C 0.9600 . ?
C4 H4A 0.9600 . ?
C4 H4B 0.9600 . ?
C5 C6 1.372(3) . ?
C5 H5 0.9300 . ?
C6 C7 1.364(3) . ?
C6 H6 0.9300 . ?
C7 C8 1.370(2) . ?
C7 H7 0.9300 . ?
C8 H8 0.9300 . ?
C1A C6A 1.516(2) . ?
C1A C2A 1.517(2) . ?
C1A H1A1 0.9800 . ?
C2A C3A 1.519(2) . ?
C2A H2A2 0.9700 . ?
C2A H2A1 0.9700 . ?
C3A C4A 1.507(2) . ?
C3A H3A1 0.9700 . ?
C3A H3A2 0.9700 . ?
C4A C5A 1.513(2) . ?
C4A H4A2 0.9700 . ?
C4A H4A1 0.9700 . ?
C5A C6A 1.518(2) . ?
C5A H5A1 0.9700 . ?
C5A H5A2 0.9700 . ?
C6A H6A2 0.9700 . ?
C6A H6A1 0.9700 . ?
C1B C6B 1.512(2) . ?
C1B C2B 1.513(2) . ?
C1B H1B1 0.9800 . ?
C2B C3B 1.521(2) . ?
C2B H2B1 0.9700 . ?
C2B H2B2 0.9700 . ?
C3B C4B 1.506(3) . ?
C3B H3B1 0.9700 . ?
C3B H3B2 0.9700 . ?
C4B C5B 1.507(3) . ?
C4B H4B1 0.9700 . ?
C4B H4B2 0.9700 . ?
C5B C6B 1.526(2) . ?
C5B H5B1 0.9700 . ?
C5B H5B2 0.9700 . ?
C6B H6B2 0.9700 . ?
C6B H6B1 0.9700 . ?

loop_
_geom_hbond_atom_site_label_D
_geom_hbond_atom_site_label_H
_geom_hbond_atom_site_label_A
_geom_hbond_distance_DH
_geom_hbond_distance_HA
_geom_hbond_distance_DA
_geom_hbond_angle_DHA
_geom_hbond_site_symmetry_A
N2 H2N1 O2 0.977(18) 1.759(18) 2.7326(17) 174.7(14) 2_566
N2 H2N2 O1 0.963(18) 1.750(19) 2.6994(16) 168.3(15) 1_565

loop_
_cod_related_entry_id
_cod_related_entry_database
_cod_related_entry_code
1 ChemSpider 21143287
